data_4330535
loop_
_publ_author_name
'James D. Ingram'
'Paulo J. Costa'
'Harry Adams'
'Michael D. Ward'
'V\'itor F\'elix'
'Jim A. Thomas'

_publ_section_title
;
 Ruthenium(II) Thiacrown Complexes Incorporating Noninnocent Redox Active
 Ligands: Synthesis, Electrochemical Properties, and Theoretical Studies
;
_journal_name_full 'Inorganic Chemistry'
_journal_page_first 10483
_journal_page_last 10494
_journal_paper_doi 10.1021/ic200814k
_journal_volume 51
_journal_year 2012
_chemical_formula_sum 'C16 H22 Cl4 O3 Ru S4'
_chemical_formula_weight 633.45
_chemical_name_systematic
;
 ?
;
_space_group_IT_number 2
_symmetry_cell_setting triclinic
_symmetry_space_group_name_Hall '-P 1'
_symmetry_space_group_name_H-M 'P -1'
_atom_sites_solution_hydrogens geom
_atom_sites_solution_primary direct
_atom_sites_solution_secondary difmap
_audit_creation_method SHELXL-97
_cell_angle_alpha 78.6900(10)
_cell_angle_beta 70.3630(10)
_cell_angle_gamma 67.0370(10)
_cell_formula_units_Z 2
_cell_length_a 9.22890(10)
_cell_length_b 11.24300(10)
_cell_length_c 12.32390(10)
_cell_measurement_reflns_used 9903
_cell_measurement_temperature 100(2)
_cell_measurement_theta_max 38.05
_cell_measurement_theta_min 2.54
_cell_volume 1105.81(2)
_computing_cell_refinement 'Bruker APEX 2'
_computing_data_collection 'Bruker APEX 2'
_computing_data_reduction 'Bruker APEX 2'
_computing_molecular_graphics 'Bruker SHELXTL'
_computing_publication_material 'Bruker SHELXTL'
_computing_structure_refinement 'SHELXL-97 (Sheldrick, 1997)'
_computing_structure_solution 'SHELXS-97 (Sheldrick, 1990)'
_diffrn_ambient_temperature 100(2)
_diffrn_detector_area_resol_mean 100
_diffrn_measured_fraction_theta_full 1.000
_diffrn_measured_fraction_theta_max 1.000
_diffrn_measurement_device_type 'CCD area detector'
_diffrn_measurement_method 'phi and omega scans'
_diffrn_radiation_monochromator graphite
_diffrn_radiation_source 'fine-focus sealed tube'
_diffrn_radiation_type MoK\a
_diffrn_radiation_wavelength 0.71073
_diffrn_reflns_av_R_equivalents 0.0198
_diffrn_reflns_av_sigmaI/netI 0.0173
_diffrn_reflns_limit_h_max 11
_diffrn_reflns_limit_h_min -11
_diffrn_reflns_limit_k_max 14
_diffrn_reflns_limit_k_min -14
_diffrn_reflns_limit_l_max 16
_diffrn_reflns_limit_l_min -16
_diffrn_reflns_number 22223
_diffrn_reflns_theta_full 27.50
_diffrn_reflns_theta_max 27.50
_diffrn_reflns_theta_min 1.76
_diffrn_standards_decay_% 0
_diffrn_standards_number 0
_exptl_absorpt_coefficient_mu 1.587
_exptl_absorpt_correction_T_max 0.8574
_exptl_absorpt_correction_T_min 0.7316
_exptl_absorpt_correction_type multi-scan
_exptl_absorpt_process_details sadabs
_exptl_crystal_colour colourless
_exptl_crystal_density_diffrn 1.902
_exptl_crystal_description needle
_exptl_crystal_F_000 636
_exptl_crystal_size_max 0.21
_exptl_crystal_size_mid 0.10
_exptl_crystal_size_min 0.10
_refine_diff_density_max 0.805
_refine_diff_density_min -0.498
_refine_diff_density_rms 0.062
_refine_ls_extinction_method none
_refine_ls_goodness_of_fit_ref 1.096
_refine_ls_hydrogen_treatment constr
_refine_ls_matrix_type full
_refine_ls_number_parameters 327
_refine_ls_number_reflns 5064
_refine_ls_number_restraints 29
_refine_ls_restrained_S_all 1.259
_refine_ls_R_factor_all 0.0230
_refine_ls_R_factor_gt 0.0200
_refine_ls_shift/su_max 0.001
_refine_ls_shift/su_mean 0.000
_refine_ls_structure_factor_coef Fsqd
_refine_ls_weighting_details 'calc w=1/[\s^2^(Fo^2^)+(0.0142P)^2^+0.9890P] where P=(Fo^2^+2Fc^2^)/3'
_refine_ls_weighting_scheme calc
_refine_ls_wR_factor_gt 0.0439
_refine_ls_wR_factor_ref 0.0451
_reflns_number_gt 4676
_reflns_number_total 5064
_reflns_threshold_expression >2sigma(I)
_cod_data_source_file ic200814k_si_002.cif
_cod_data_source_block iaj412_0m
_cod_original_cell_volume 1105.807(18)
_cod_database_code 4330535

loop_
_symmetry_equiv_pos_as_xyz
'x, y, z'
'-x, -y, -z'

loop_
_atom_site_label
_atom_site_type_symbol
_atom_site_fract_x
_atom_site_fract_y
_atom_site_fract_z
_atom_site_U_iso_or_equiv
_atom_site_adp_type
_atom_site_occupancy
_atom_site_symmetry_multiplicity
_atom_site_calc_flag
_atom_site_refinement_flags
_atom_site_disorder_assembly
_atom_site_disorder_group
Ru1 Ru 0.337724(19) 0.810819(14) 0.310560(13) 0.01168(5) Uani 1 1 d . . .
S1 S 0.43965(17) 0.83607(11) 0.11025(8) 0.0140(3) Uani 0.667(6) 1 d PDU A 1
S1' S 0.4837(4) 0.8665(3) 0.1273(2) 0.0223(9) Uani 0.333(6) 1 d PDU A 2
S2 S 0.57970(6) 0.72542(5) 0.35616(4) 0.01704(10) Uani 1 1 d . A .
S3 S 0.2194(2) 0.79071(15) 0.51167(13) 0.0137(3) Uani 0.667(6) 1 d PDU A 1
S3' S 0.1818(5) 0.7719(3) 0.5003(3) 0.0191(7) Uani 0.333(6) 1 d PDU A 2
S4 S 0.35272(7) 0.61107(5) 0.28405(5) 0.01928(11) Uani 1 1 d . A .
Cl1 Cl 0.31438(7) 1.26791(5) 0.27054(5) 0.02291(11) Uani 1 1 d . A .
Cl2 Cl 0.04623(7) 1.45677(5) 0.15156(5) 0.02582(12) Uani 1 1 d . . .
Cl3 Cl -0.18875(7) 1.35124(5) 0.09703(5) 0.02786(13) Uani 1 1 d . A .
Cl4 Cl -0.13827(7) 1.05523(5) 0.14793(5) 0.02338(11) Uani 1 1 d . . .
O1 O 0.30572(18) 1.00354(13) 0.32638(13) 0.0181(3) Uani 1 1 d . A .
O2 O 0.11152(17) 0.90964(13) 0.27162(12) 0.0166(3) Uani 1 1 d . A .
C1 C 0.6396(4) 0.8559(3) 0.0662(3) 0.0206(7) Uani 0.710(4) 1 d PD A 1
H1A H 0.6921 0.8379 -0.0162 0.025 Uiso 0.710(4) 1 calc PR A 1
H1B H 0.6199 0.9480 0.0714 0.025 Uiso 0.710(4) 1 calc PR A 1
C2 C 0.7624(6) 0.7731(6) 0.1330(5) 0.0251(11) Uani 0.710(4) 1 d PD A 1
H2A H 0.7771 0.6810 0.1334 0.030 Uiso 0.710(4) 1 calc PR A 1
H2B H 0.8699 0.7830 0.0919 0.030 Uiso 0.710(4) 1 calc PR A 1
C5 C 0.3800(6) 0.7783(5) 0.5730(4) 0.0203(9) Uani 0.710(4) 1 d PD A 1
H5A H 0.3317 0.8381 0.6353 0.024 Uiso 0.710(4) 1 calc PR A 1
H5B H 0.4217 0.6891 0.6079 0.024 Uiso 0.710(4) 1 calc PR A 1
C6 C 0.2309(4) 0.6211(3) 0.5430(3) 0.0191(7) Uani 0.710(4) 1 d PD A 1
H6A H 0.3464 0.5647 0.5118 0.023 Uiso 0.710(4) 1 calc PR A 1
H6B H 0.1996 0.6023 0.6279 0.023 Uiso 0.710(4) 1 calc PR A 1
C7 C 0.1242(7) 0.5856(4) 0.4948(4) 0.0212(9) Uani 0.710(4) 1 d PD A 1
H7A H 0.0081 0.6327 0.5354 0.025 Uiso 0.710(4) 1 calc PR A 1
H7B H 0.1441 0.4920 0.5145 0.025 Uiso 0.710(4) 1 calc PR A 1
C10 C 0.4896(9) 0.6782(6) 0.0638(5) 0.0255(12) Uani 0.710(4) 1 d PD A 1
H10A H 0.5015 0.6844 -0.0198 0.031 Uiso 0.710(4) 1 calc PR A 1
H10B H 0.5940 0.6174 0.0780 0.031 Uiso 0.710(4) 1 calc PR A 1
C1' C 0.4693(10) 0.7971(8) 0.0173(7) 0.0235(18) Uani 0.290(4) 1 d PD A 2
H1'1 H 0.3654 0.8518 -0.0011 0.028 Uiso 0.290(4) 1 calc PR A 2
H1'2 H 0.5604 0.8014 -0.0526 0.028 Uiso 0.290(4) 1 calc PR A 2
C2' C 0.4738(19) 0.6570(14) 0.0408(12) 0.021(3) Uani 0.290(4) 1 d PD A 2
H2'1 H 0.4718 0.6301 -0.0304 0.025 Uiso 0.290(4) 1 calc PR A 2
H2'2 H 0.5803 0.6016 0.0552 0.025 Uiso 0.290(4) 1 calc PR A 2
C5' C 0.1120(16) 0.6373(10) 0.4835(11) 0.024(2) Uani 0.290(4) 1 d PD A 2
H5'1 H 0.1680 0.5560 0.5243 0.029 Uiso 0.290(4) 1 calc PR A 2
H5'2 H -0.0076 0.6614 0.5215 0.029 Uiso 0.290(4) 1 calc PR A 2
C6' C 0.3287(9) 0.6732(8) 0.5764(7) 0.0240(18) Uani 0.290(4) 1 d PD A 2
H6'1 H 0.2705 0.6409 0.6525 0.029 Uiso 0.290(4) 1 calc PR A 2
H6'2 H 0.4060 0.5973 0.5322 0.029 Uiso 0.290(4) 1 calc PR A 2
C7' C 0.4242(16) 0.7456(12) 0.5943(11) 0.021(2) Uani 0.290(4) 1 d PD A 2
H7'1 H 0.5034 0.6849 0.6354 0.025 Uiso 0.290(4) 1 calc PR A 2
H7'2 H 0.3466 0.8146 0.6464 0.025 Uiso 0.290(4) 1 calc PR A 2
C10' C 0.7019(13) 0.7841(15) 0.1308(12) 0.022(3) Uani 0.290(4) 1 d PD A 2
H10C H 0.7379 0.6903 0.1222 0.027 Uiso 0.290(4) 1 calc PR A 2
H10D H 0.7746 0.8210 0.0665 0.027 Uiso 0.290(4) 1 calc PR A 2
C3 C 0.7126(3) 0.8065(2) 0.25476(19) 0.0252(5) Uani 1 1 d D . .
H3A H 0.6552 0.9013 0.2579 0.030 Uiso 0.667(6) 1 calc PR A 1
H3B H 0.8127 0.7834 0.2791 0.030 Uiso 0.667(6) 1 calc PR A 1
H3C H 0.6722 0.8978 0.2671 0.030 Uiso 0.333(6) 1 d PR A 2
H3D H 0.8243 0.7668 0.2601 0.030 Uiso 0.333(6) 1 d PR A 2
C4 C 0.5219(3) 0.8098(2) 0.48502(18) 0.0206(4) Uani 1 1 d D . .
H4A H 0.6163 0.7817 0.5170 0.025 Uiso 0.667(6) 1 calc PR A 1
H4B H 0.4895 0.9045 0.4652 0.025 Uiso 0.667(6) 1 calc PR A 1
H4C H 0.6202 0.8093 0.4980 0.025 Uiso 0.333(6) 1 d PR A 2
H4D H 0.4540 0.8993 0.4727 0.025 Uiso 0.333(6) 1 d PR A 2
C8 C 0.1461(3) 0.6128(2) 0.36235(19) 0.0220(5) Uani 1 1 d D . .
H8A H 0.0652 0.6983 0.3471 0.026 Uiso 0.667(6) 1 calc PR A 1
H8B H 0.1247 0.5461 0.3345 0.026 Uiso 0.667(6) 1 calc PR A 1
H8C H 0.0665 0.6814 0.3289 0.026 Uiso 0.333(6) 1 d PR A 2
H8D H 0.1369 0.5308 0.3583 0.026 Uiso 0.333(6) 1 d PR A 2
C9 C 0.3443(3) 0.6301(2) 0.1358(2) 0.0304(5) Uani 1 1 d D . .
H9A H 0.3596 0.5466 0.1104 0.037 Uiso 0.667(6) 1 calc PR A 1
H9B H 0.2378 0.6946 0.1280 0.037 Uiso 0.667(6) 1 calc PR A 1
H9C H 0.3383 0.5509 0.1206 0.037 Uiso 0.333(6) 1 d PR A 2
H9D H 0.2417 0.6988 0.1319 0.037 Uiso 0.333(6) 1 d PR A 2
C11 C 0.0947(2) 1.03321(19) 0.24328(16) 0.0137(4) Uani 1 1 d . . .
C12 C -0.0190(2) 1.1173(2) 0.18655(17) 0.0153(4) Uani 1 1 d . A .
C13 C -0.0387(3) 1.2488(2) 0.16127(17) 0.0171(4) Uani 1 1 d . . .
C14 C 0.0625(3) 1.29621(19) 0.18746(17) 0.0164(4) Uani 1 1 d . A .
C15 C 0.1803(2) 1.21266(19) 0.24201(17) 0.0152(4) Uani 1 1 d . . .
C16 C 0.1975(2) 1.08232(19) 0.27234(17) 0.0141(4) Uani 1 1 d . A .
O1W O -0.1748(2) 0.89483(17) 0.44787(14) 0.0297(4) Uani 1 1 d . . .
H2W H -0.0842 0.9195 0.3955 0.036 Uiso 1 1 d R . .
H1W H -0.1997 0.9233 0.5235 0.036 Uiso 1 1 d R . .

loop_
_atom_site_aniso_label
_atom_site_aniso_U_11
_atom_site_aniso_U_22
_atom_site_aniso_U_33
_atom_site_aniso_U_23
_atom_site_aniso_U_13
_atom_site_aniso_U_12
Ru1 0.01347(8) 0.00870(8) 0.01091(8) -0.00084(5) -0.00290(6) -0.00231(6)
S1 0.0185(5) 0.0112(4) 0.0116(4) -0.0013(3) -0.0045(3) -0.0043(3)
S1' 0.0206(11) 0.0197(10) 0.0160(9) 0.0026(7) -0.0009(7) -0.0014(9)
S2 0.0160(2) 0.0156(2) 0.0160(2) 0.00084(19) -0.00516(19) -0.0023(2)
S3 0.0143(6) 0.0141(5) 0.0128(5) -0.0018(3) -0.0031(4) -0.0055(4)
S3' 0.0180(13) 0.0172(11) 0.0145(10) -0.0005(8) -0.0008(8) -0.0018(9)
S4 0.0215(3) 0.0128(2) 0.0213(3) -0.00479(19) -0.0022(2) -0.0053(2)
Cl1 0.0307(3) 0.0175(2) 0.0279(3) 0.0034(2) -0.0155(2) -0.0126(2)
Cl2 0.0341(3) 0.0122(2) 0.0314(3) 0.0072(2) -0.0153(2) -0.0077(2)
Cl3 0.0271(3) 0.0220(3) 0.0334(3) 0.0076(2) -0.0187(2) -0.0035(2)
Cl4 0.0231(3) 0.0238(3) 0.0283(3) -0.0009(2) -0.0131(2) -0.0092(2)
O1 0.0236(8) 0.0106(7) 0.0228(8) 0.0007(6) -0.0136(6) -0.0039(6)
O2 0.0165(7) 0.0117(7) 0.0214(7) -0.0008(6) -0.0064(6) -0.0040(6)
C1 0.0205(16) 0.0194(15) 0.0134(14) 0.0018(12) 0.0005(12) -0.0041(13)
C2 0.017(3) 0.027(2) 0.0219(19) 0.0014(14) -0.003(2) -0.002(2)
C5 0.021(2) 0.028(3) 0.013(2) 0.0015(16) -0.0075(15) -0.0081(19)
C6 0.0221(16) 0.0149(14) 0.0163(15) 0.0010(11) -0.0017(12) -0.0066(12)
C7 0.024(2) 0.015(2) 0.0206(19) 0.0010(19) -0.0030(14) -0.007(2)
C10 0.041(3) 0.021(2) 0.015(2) -0.0065(17) -0.0046(18) -0.0110(18)
C1' 0.025(4) 0.025(4) 0.020(4) -0.003(3) -0.008(3) -0.006(3)
C2' 0.022(5) 0.019(6) 0.026(7) -0.012(4) -0.010(4) -0.005(4)
C5' 0.021(5) 0.011(5) 0.030(5) 0.006(5) -0.006(4) 0.000(5)
C6' 0.020(4) 0.027(4) 0.020(4) 0.001(3) -0.002(3) -0.007(3)
C7' 0.028(7) 0.028(7) 0.013(5) 0.003(4) -0.012(4) -0.014(5)
C10' 0.014(6) 0.031(6) 0.017(4) 0.000(4) 0.002(5) -0.010(6)
C3 0.0175(11) 0.0325(12) 0.0213(11) 0.0055(9) -0.0025(9) -0.0104(10)
C4 0.0201(11) 0.0276(11) 0.0159(10) -0.0018(8) -0.0059(8) -0.0098(9)
C8 0.0220(11) 0.0209(11) 0.0259(12) -0.0039(9) -0.0053(9) -0.0107(9)
C9 0.0491(16) 0.0250(12) 0.0214(12) -0.0069(9) -0.0071(11) -0.0173(12)
C11 0.0142(9) 0.0128(9) 0.0109(9) -0.0024(7) -0.0003(7) -0.0035(8)
C12 0.0139(9) 0.0178(10) 0.0136(9) -0.0027(8) -0.0030(8) -0.0050(8)
C13 0.0164(10) 0.0159(10) 0.0133(10) 0.0007(7) -0.0049(8) 0.0000(8)
C14 0.0202(10) 0.0100(9) 0.0133(10) 0.0012(7) -0.0019(8) -0.0029(8)
C15 0.0181(10) 0.0141(9) 0.0137(9) -0.0019(7) -0.0040(8) -0.0060(8)
C16 0.0157(10) 0.0118(9) 0.0124(9) -0.0022(7) -0.0032(7) -0.0023(8)
O1W 0.0285(9) 0.0417(10) 0.0244(9) -0.0100(7) 0.0001(7) -0.0209(8)

loop_
_atom_type_symbol
_atom_type_description
_atom_type_scat_dispersion_real
_atom_type_scat_dispersion_imag
_atom_type_scat_source
C C 0.0033 0.0016 'International Tables Vol C Tables 4.2.6.8 and 6.1.1.4'
H H 0.0000 0.0000 'International Tables Vol C Tables 4.2.6.8 and 6.1.1.4'
O O 0.0106 0.0060 'International Tables Vol C Tables 4.2.6.8 and 6.1.1.4'
S S 0.1246 0.1234 'International Tables Vol C Tables 4.2.6.8 and 6.1.1.4'
Cl Cl 0.1484 0.1585 'International Tables Vol C Tables 4.2.6.8 and 6.1.1.4'
Ru Ru -1.2594 0.8363 'International Tables Vol C Tables 4.2.6.8 and 6.1.1.4'

loop_
_geom_angle_atom_site_label_1
_geom_angle_atom_site_label_2
_geom_angle_atom_site_label_3
_geom_angle
O1 Ru1 O2 79.84(5)
O1 Ru1 S2 94.06(4)
O2 Ru1 S2 173.89(4)
O1 Ru1 S4 174.29(4)
O2 Ru1 S4 94.66(4)
S2 Ru1 S4 91.45(2)
O1 Ru1 S1' 78.64(11)
O2 Ru1 S1' 91.68(9)
S2 Ru1 S1' 87.46(10)
S4 Ru1 S1' 100.13(12)
O1 Ru1 S1 91.32(6)
O2 Ru1 S1 81.51(5)
S2 Ru1 S1 99.14(4)
S4 Ru1 S1 86.31(4)
S1' Ru1 S1 17.87(9)
O1 Ru1 S3 88.31(6)
O2 Ru1 S3 95.21(6)
S2 Ru1 S3 84.15(5)
S4 Ru1 S3 93.75(5)
S1' Ru1 S3 163.95(11)
S1 Ru1 S3 176.71(4)
O1 Ru1 S3' 96.72(11)
O2 Ru1 S3' 86.90(10)
S2 Ru1 S3' 93.48(10)
S4 Ru1 S3' 84.43(11)
S1' Ru1 S3' 175.33(9)
S1 Ru1 S3' 164.53(9)
S3 Ru1 S3' 13.03(9)
C10 S1 C1 103.0(2)
C10 S1 Ru1 103.8(2)
C1 S1 Ru1 111.82(13)
C1' S1' C10' 105.0(5)
C1' S1' Ru1 113.4(4)
C10' S1' Ru1 102.6(4)
C3 S2 C4 100.07(11)
C3 S2 Ru1 105.82(8)
C4 S2 Ru1 99.89(7)
C5 S3 C6 98.0(2)
C5 S3 Ru1 104.42(18)
C6 S3 Ru1 104.44(12)
C6' S3' C5' 97.3(5)
C6' S3' Ru1 105.7(3)
C5' S3' Ru1 102.5(4)
C8 S4 C9 100.27(12)
C8 S4 Ru1 102.23(7)
C9 S4 Ru1 102.54(8)
C16 O1 Ru1 108.60(12)
C11 O2 Ru1 108.73(12)
C2 C1 S1 117.8(3)
C2 C1 H1A 107.9
S1 C1 H1A 107.9
C2 C1 H1B 107.9
S1 C1 H1B 107.9
H1A C1 H1B 107.2
C3 C2 C1 114.1(4)
C3 C2 H2A 108.7
C1 C2 H2A 108.7
C3 C2 H2B 108.7
C1 C2 H2B 108.7
H2A C2 H2B 107.6
C4 C5 S3 113.1(3)
C4 C5 H5A 109.0
S3 C5 H5A 109.0
C4 C5 H5B 109.0
S3 C5 H5B 109.0
H5A C5 H5B 107.8
C7 C6 S3 115.4(2)
C7 C6 H6A 108.4
S3 C6 H6A 108.4
C7 C6 H6B 108.4
S3 C6 H6B 108.4
H6A C6 H6B 107.5
C6 C7 C8 117.7(3)
C6 C7 H7A 107.9
C8 C7 H7A 107.9
C6 C7 H7B 107.9
C8 C7 H7B 107.9
H7A C7 H7B 107.2
C9 C10 S1 106.6(4)
C9 C10 H10A 110.4
S1 C10 H10A 110.4
C9 C10 H10B 110.4
S1 C10 H10B 110.4
H10A C10 H10B 108.6
C2' C1' S1' 117.5(6)
C2' C1' H1'1 107.9
S1' C1' H1'1 107.9
C2' C1' H1'2 107.9
S1' C1' H1'2 107.9
H1'1 C1' H1'2 107.2
C9 C2' C1' 117.3(10)
C9 C2' H2'1 108.0
C1' C2' H2'1 108.0
C9 C2' H2'2 108.0
C1' C2' H2'2 108.0
H2'1 C2' H2'2 107.2
C8 C5' S3' 114.1(7)
C8 C5' H5'1 108.7
S3' C5' H5'1 108.7
C8 C5' H5'2 108.7
S3' C5' H5'2 108.7
H5'1 C5' H5'2 107.6
C7' C6' S3' 112.5(6)
C7' C6' H6'1 109.1
S3' C6' H6'1 109.1
C7' C6' H6'2 109.1
S3' C6' H6'2 109.1
H6'1 C6' H6'2 107.8
C6' C7' C4 118.0(8)
C6' C7' H7'1 107.8
C4 C7' H7'1 107.8
C6' C7' H7'2 107.8
C4 C7' H7'2 107.8
H7'1 C7' H7'2 107.2
C3 C10' S1' 108.1(7)
C3 C10' H10C 110.1
S1' C10' H10C 110.1
C3 C10' H10D 110.1
S1' C10' H10D 110.1
H10C C10' H10D 108.4
C2 C3 C10' 18.8(3)
C2 C3 S2 113.8(3)
C10' C3 S2 101.7(5)
C2 C3 H3A 108.8
C10' C3 H3A 101.2
S2 C3 H3A 108.8
C2 C3 H3B 108.8
C10' C3 H3B 127.5
S2 C3 H3B 108.8
H3A C3 H3B 107.7
C2 C3 H3C 116.6
C10' C3 H3C 111.7
S2 C3 H3C 111.4
H3A C3 H3C 12.3
H3B C3 H3C 95.7
C2 C3 H3D 92.8
C10' C3 H3D 111.2
S2 C3 H3D 111.5
H3A C3 H3D 120.4
H3B C3 H3D 17.2
H3C C3 H3D 109.3
C5 C4 C7' 20.0(4)
C5 C4 S2 108.4(2)
C7' C4 S2 111.6(5)
C5 C4 H4A 110.0
C7' C4 H4A 90.9
S2 C4 H4A 110.0
C5 C4 H4B 110.0
C7' C4 H4B 123.8
S2 C4 H4B 110.0
H4A C4 H4B 108.4
C5 C4 H4C 127.3
C7' C4 H4C 109.7
S2 C4 H4C 109.3
H4A C4 H4C 20.9
H4B C4 H4C 89.8
C5 C4 H4D 92.6
C7' C4 H4D 108.9
S2 C4 H4D 109.3
H4A C4 H4D 124.6
H4B C4 H4D 19.6
H4C C4 H4D 107.9
C5' C8 C7 20.5(3)
C5' C8 S4 108.2(5)
C7 C8 S4 111.0(2)
C5' C8 H8A 92.4
C7 C8 H8A 109.4
S4 C8 H8A 109.4
C5' C8 H8B 127.3
C7 C8 H8B 109.4
S4 C8 H8B 109.4
H8A C8 H8B 108.0
C5' C8 H8C 109.0
C7 C8 H8C 123.6
S4 C8 H8C 110.2
H8A C8 H8C 18.5
H8B C8 H8C 90.9
C5' C8 H8D 110.8
C7 C8 H8D 91.4
S4 C8 H8D 110.2
H8A C8 H8D 123.8
H8B C8 H8D 19.9
H8C C8 H8D 108.5
C2' C9 C10 18.1(4)
C2' C9 S4 120.5(5)
C10 C9 S4 104.1(2)
C2' C9 H9A 96.2
C10 C9 H9A 110.9
S4 C9 H9A 110.9
C2' C9 H9B 108.1
C10 C9 H9B 110.9
S4 C9 H9B 110.9
H9A C9 H9B 108.9
C2' C9 H9C 106.5
C10 C9 H9C 121.7
S4 C9 H9C 107.4
H9A C9 H9C 10.9
H9B C9 H9C 101.6
C2' C9 H9D 107.4
C10 C9 H9D 108.5
S4 C9 H9D 107.4
H9A C9 H9D 114.4
H9B C9 H9D 5.5
H9C C9 H9D 106.9
O2 C11 C12 122.75(18)
O2 C11 C16 118.52(17)
C12 C11 C16 118.72(18)
C11 C12 C13 121.67(18)
C11 C12 Cl4 118.20(15)
C13 C12 Cl4 120.13(16)
C14 C13 C12 119.71(18)
C14 C13 Cl3 120.33(16)
C12 C13 Cl3 119.95(16)
C13 C14 C15 119.48(18)
C13 C14 Cl2 120.51(16)
C15 C14 Cl2 120.00(16)
C16 C15 C14 121.79(18)
C16 C15 Cl1 117.76(15)
C14 C15 Cl1 120.43(15)
O1 C16 C15 122.16(18)
O1 C16 C11 119.30(17)
C15 C16 C11 118.54(18)
H2W O1W H1W 108.8

loop_
_geom_bond_atom_site_label_1
_geom_bond_atom_site_label_2
_geom_bond_distance
Ru1 O1 2.1090(14)
Ru1 O2 2.1160(14)
Ru1 S2 2.2767(5)
Ru1 S4 2.2769(5)
Ru1 S1' 2.3163(19)
Ru1 S1 2.3307(9)
Ru1 S3 2.3537(15)
Ru1 S3' 2.358(3)
S1 C10 1.809(5)
S1 C1 1.830(4)
S1' C1' 1.755(9)
S1' C10' 1.872(11)
S2 C3 1.814(2)
S2 C4 1.826(2)
S3 C5 1.826(5)
S3 C6 1.838(3)
S3' C6' 1.794(8)
S3' C5' 1.929(12)
S4 C8 1.819(2)
S4 C9 1.822(2)
Cl1 C15 1.738(2)
Cl2 C14 1.731(2)
Cl3 C13 1.734(2)
Cl4 C12 1.734(2)
O1 C16 1.323(2)
O2 C11 1.324(2)
C1 C2 1.527(6)
C1 H1A 0.9900
C1 H1B 0.9900
C2 C3 1.492(7)
C2 H2A 0.9900
C2 H2B 0.9900
C5 C4 1.508(6)
C5 H5A 0.9900
C5 H5B 0.9900
C6 C7 1.508(6)
C6 H6A 0.9900
C6 H6B 0.9900
C7 C8 1.559(5)
C7 H7A 0.9900
C7 H7B 0.9900
C10 C9 1.568(7)
C10 H10A 0.9900
C10 H10B 0.9900
C1' C2' 1.531(15)
C1' H1'1 0.9900
C1' H1'2 0.9900
C2' C9 1.447(16)
C2' H2'1 0.9900
C2' H2'2 0.9900
C5' C8 1.478(13)
C5' H5'1 0.9900
C5' H5'2 0.9900
C6' C7' 1.500(14)
C6' H6'1 0.9900
C6' H6'2 0.9900
C7' C4 1.568(12)
C7' H7'1 0.9900
C7' H7'2 0.9900
C10' C3 1.636(14)
C10' H10C 0.9900
C10' H10D 0.9900
C3 H3A 0.9900
C3 H3B 0.9900
C3 H3C 0.9700
C3 H3D 0.9700
C4 H4A 0.9900
C4 H4B 0.9900
C4 H4C 0.9700
C4 H4D 0.9700
C8 H8A 0.9900
C8 H8B 0.9900
C8 H8C 0.9701
C8 H8D 0.9701
C9 H9A 0.9900
C9 H9B 0.9900
C9 H9C 0.9700
C9 H9D 0.9700
C11 C12 1.394(3)
C11 C16 1.432(3)
C12 C13 1.402(3)
C13 C14 1.385(3)
C14 C15 1.401(3)
C15 C16 1.398(3)
O1W H2W 0.9700
O1W H1W 0.9699
